data_7717624
loop_
_publ_author_name
'Angarkhe, Priyanka R.'
'Sahoo, Satyajit'
'Deo, Simran Singh'
'Shankar, Kripa S. R.'
'Upadhyay, Manav'
'Mahiya, Kuldeep'
'Tripathy, Jagnyaseni'
'Behera, Rakesh K.'
'Mohapatra, Swagat K.'

_publ_section_title
;
 Structural and Optical Studies of Fluoride ion binding using
 N-heteroaromatic based ligands.
;
_journal_name_full 'Dalton Transactions'
_journal_paper_doi 10.1039/D4DT02857K
_journal_year 2024
_chemical_formula_moiety 'C16 H11 N3 O'
_chemical_formula_sum 'C16 H11 N3 O'
_chemical_formula_weight 261.28
_space_group_crystal_system monoclinic
_space_group_IT_number 15
_space_group_name_Hall '-C 2yc'
_space_group_name_H-M_alt 'C 1 2/c 1'
_atom_sites_solution_hydrogens geom
_audit_creation_method SHELXL-2019/1
_audit_update_record
;
2024-10-30 deposited with the CCDC.	2024-12-03 downloaded from the CCDC.
;
_cell_angle_alpha 90
_cell_angle_beta 94.88(4)
_cell_angle_gamma 90
_cell_formula_units_Z 8
_cell_length_a 41.92(4)
_cell_length_b 5.948(5)
_cell_length_c 9.899(11)
_cell_measurement_reflns_used 1274
_cell_measurement_temperature 299(2)
_cell_measurement_theta_max 0.984
_cell_measurement_theta_min 0.982
_cell_volume 2459(4)
_computing_cell_refinement 'Bruker SHELXL'
_computing_data_collection 'Bruker APEX4'
_computing_data_reduction 'Bruker SAINT'
_computing_molecular_graphics 'Bruker SHELXTL'
_computing_publication_material 'Bruker SHELXTL'
_computing_structure_refinement 'SHELXL-2019/1 (Sheldrick, 2019)'
_computing_structure_solution 'SHELXT 2018/2 (Sheldrick, 2018)'
_diffrn_ambient_temperature 299(2)
_diffrn_measured_fraction_theta_full 0.992
_diffrn_measured_fraction_theta_max 0.946
_diffrn_measurement_device_type 'Bruker APEX-II CCD'
_diffrn_measurement_method '\f and \w scans'
_diffrn_radiation_type MoK\a
_diffrn_radiation_wavelength 0.71073
_diffrn_reflns_av_R_equivalents 0.1177
_diffrn_reflns_av_unetI/netI 0.0981
_diffrn_reflns_Laue_measured_fraction_full 0.992
_diffrn_reflns_Laue_measured_fraction_max 0.946
_diffrn_reflns_limit_h_max 50
_diffrn_reflns_limit_h_min -50
_diffrn_reflns_limit_k_max 7
_diffrn_reflns_limit_k_min -7
_diffrn_reflns_limit_l_max 12
_diffrn_reflns_limit_l_min -11
_diffrn_reflns_number 9972
_diffrn_reflns_point_group_measured_fraction_full 0.992
_diffrn_reflns_point_group_measured_fraction_max 0.946
_diffrn_reflns_theta_full 25.242
_diffrn_reflns_theta_max 25.894
_diffrn_reflns_theta_min 2.926
_diffrn_source microfocus
_exptl_absorpt_coefficient_mu 0.092
_exptl_crystal_colour Yellow
_exptl_crystal_density_diffrn 1.412
_exptl_crystal_description Plate
_exptl_crystal_F_000 1088
_exptl_crystal_size_max 0.20
_exptl_crystal_size_mid 0.19
_exptl_crystal_size_min 0.18
_refine_diff_density_max 0.259
_refine_diff_density_min -0.287
_refine_diff_density_rms 0.063
_refine_ls_extinction_coef 0.0055(9)
_refine_ls_extinction_expression Fc^*^=kFc[1+0.001xFc^2^\l^3^/sin(2\q)]^-1/4^
_refine_ls_extinction_method 'SHELXL-2019/1 (Sheldrick 2019)'
_refine_ls_goodness_of_fit_ref 1.086
_refine_ls_hydrogen_treatment constr
_refine_ls_matrix_type full
_refine_ls_number_parameters 183
_refine_ls_number_reflns 2388
_refine_ls_number_restraints 0
_refine_ls_restrained_S_all 1.086
_refine_ls_R_factor_all 0.1544
_refine_ls_R_factor_gt 0.0680
_refine_ls_shift/su_max 0.001
_refine_ls_shift/su_mean 0.000
_refine_ls_structure_factor_coef Fsqd
_refine_ls_weighting_details 'w=1/[\s^2^(Fo^2^)+(0.0651P)^2^+2.4916P] where P=(Fo^2^+2Fc^2^)/3'
_refine_ls_weighting_scheme calc
_refine_ls_wR_factor_gt 0.1376
_refine_ls_wR_factor_ref 0.1796
_reflns_Friedel_coverage 0.000
_reflns_number_gt 1274
_reflns_number_total 2261
_reflns_threshold_expression 'I > 2\s(I)'
_cod_data_source_file d4dt02857k2.cif
_cod_data_source_block hqbic_3_0m
_cod_original_cell_volume 2460(4)
_cod_original_sg_symbol_H-M 'C 2/c'
_cod_database_code 7717624
_shelx_shelxl_version_number 2019/1
_shelx_space_group_comment
;
The symmetry employed for this shelxl refinement is uniquely defined
by the following loop, which should always be used as a source of
symmetry information in preference to the above space-group names.
They are only intended as comments.
;

loop_
_space_group_symop_operation_xyz
'x, y, z'
'-x, y, -z+1/2'
'x+1/2, y+1/2, z'
'-x+1/2, y+1/2, -z+1/2'
'-x, -y, -z'
'x, -y, z-1/2'
'-x+1/2, -y+1/2, -z'
'x+1/2, -y+1/2, z-1/2'

loop_
_atom_site_label
_atom_site_type_symbol
_atom_site_fract_x
_atom_site_fract_y
_atom_site_fract_z
_atom_site_U_iso_or_equiv
_atom_site_adp_type
_atom_site_occupancy
_atom_site_site_symmetry_order
_atom_site_calc_flag
_atom_site_refinement_flags_posn
_atom_site_refinement_flags_adp
_atom_site_refinement_flags_occupancy
_atom_site_disorder_assembly
_atom_site_disorder_group
O1 O 0.53383(5) 1.1287(4) 0.6532(3) 0.0640(8) Uani 1 1 d . . . . .
H1 H 0.519413 1.084573 0.598408 0.096 Uiso 1 1 calc R U . . .
N3 N 0.52932(6) 0.7746(5) 0.4886(3) 0.0488(8) Uani 1 1 d . . . . .
N2 N 0.65492(6) 0.4895(5) 0.7741(3) 0.0432(7) Uani 1 1 d . . . . .
H2 H 0.650191 0.528679 0.853647 0.052 Uiso 1 1 calc R U . . .
N1 N 0.65190(6) 0.4638(5) 0.5545(3) 0.0461(8) Uani 1 1 d . . . . .
C11 C 0.55910(7) 0.9926(6) 0.6503(4) 0.0463(9) Uani 1 1 d . . . . .
C10 C 0.58609(8) 1.0326(6) 0.7305(4) 0.0520(10) Uani 1 1 d . . . . .
H10 H 0.587374 1.158349 0.786514 0.062 Uiso 1 1 calc R U . . .
C9 C 0.61205(7) 0.8869(6) 0.7302(4) 0.0481(9) Uani 1 1 d . . . . .
H9 H 0.630469 0.918150 0.786170 0.058 Uiso 1 1 calc R U . . .
C8 C 0.61136(7) 0.7010(6) 0.6509(3) 0.0424(9) Uani 1 1 d . . . . .
C13 C 0.58350(7) 0.6565(5) 0.5652(3) 0.0390(8) Uani 1 1 d . . . . .
C12 C 0.55744(7) 0.8039(6) 0.5660(3) 0.0430(9) Uani 1 1 d . . . . .
C16 C 0.52729(8) 0.5973(6) 0.4125(4) 0.0530(10) Uani 1 1 d . . . . .
H16 H 0.508336 0.574111 0.358430 0.064 Uiso 1 1 calc R U . . .
C15 C 0.55140(8) 0.4402(6) 0.4063(4) 0.0527(10) Uani 1 1 d . . . . .
H15 H 0.548396 0.315443 0.349994 0.063 Uiso 1 1 calc R U . . .
C14 C 0.57940(8) 0.4692(6) 0.4828(4) 0.0475(9) Uani 1 1 d . . . . .
H14 H 0.595750 0.364058 0.479954 0.057 Uiso 1 1 calc R U . . .
C2 C 0.63918(7) 0.5503(6) 0.6570(3) 0.0424(8) Uani 1 1 d . . . . .
C3 C 0.67979(7) 0.3545(5) 0.7460(3) 0.0419(8) Uani 1 1 d . . . . .
C4 C 0.70319(7) 0.2455(6) 0.8272(4) 0.0518(10) Uani 1 1 d . . . . .
H4 H 0.704217 0.256536 0.921159 0.062 Uiso 1 1 calc R U . . .
C5 C 0.72471(8) 0.1212(6) 0.7642(4) 0.0557(10) Uani 1 1 d . . . . .
H5 H 0.740601 0.042539 0.815767 0.067 Uiso 1 1 calc R U . . .
C6 C 0.72327(8) 0.1106(6) 0.6279(4) 0.0591(11) Uani 1 1 d . . . . .
H6 H 0.738597 0.027391 0.587100 0.071 Uiso 1 1 calc R U . . .
C7 C 0.70006(8) 0.2182(6) 0.5481(4) 0.0555(10) Uani 1 1 d . . . . .
H7 H 0.699412 0.208677 0.454173 0.067 Uiso 1 1 calc R U . . .
C1 C 0.67775(7) 0.3403(6) 0.6088(3) 0.0440(9) Uani 1 1 d . . . . .

loop_
_atom_site_aniso_label
_atom_site_aniso_U_11
_atom_site_aniso_U_22
_atom_site_aniso_U_33
_atom_site_aniso_U_23
_atom_site_aniso_U_13
_atom_site_aniso_U_12
O1 0.0547(15) 0.0716(18) 0.064(2) -0.0166(14) -0.0030(13) 0.0211(14)
N3 0.0503(17) 0.0589(19) 0.0363(18) -0.0039(15) -0.0021(13) 0.0065(14)
N2 0.0440(14) 0.0611(19) 0.0249(16) -0.0047(14) 0.0043(12) 0.0079(13)
N1 0.0441(15) 0.0667(19) 0.0279(16) 0.0016(14) 0.0053(12) 0.0093(14)
C11 0.046(2) 0.055(2) 0.039(2) -0.0020(18) 0.0045(16) 0.0081(17)
C10 0.058(2) 0.053(2) 0.045(2) -0.0071(18) 0.0055(18) 0.0082(18)
C9 0.0457(19) 0.057(2) 0.042(2) 0.0002(18) 0.0012(15) 0.0033(17)
C8 0.0420(18) 0.050(2) 0.035(2) -0.0013(17) 0.0058(15) 0.0030(15)
C13 0.0475(19) 0.0432(19) 0.0267(18) -0.0016(16) 0.0067(15) 0.0048(15)
C12 0.0465(19) 0.049(2) 0.033(2) 0.0051(16) 0.0039(15) 0.0043(16)
C16 0.048(2) 0.069(3) 0.041(2) -0.001(2) -0.0042(16) 0.0045(19)
C15 0.059(2) 0.058(2) 0.040(2) -0.0071(18) -0.0003(18) 0.0072(19)
C14 0.049(2) 0.056(2) 0.038(2) 0.0013(18) 0.0046(16) 0.0106(17)
C2 0.0400(17) 0.059(2) 0.028(2) -0.0022(17) 0.0020(15) 0.0021(16)
C3 0.0391(17) 0.050(2) 0.037(2) -0.0011(17) 0.0025(15) 0.0021(16)
C4 0.048(2) 0.062(2) 0.044(2) 0.0007(19) -0.0002(17) 0.0072(18)
C5 0.051(2) 0.061(2) 0.053(3) 0.010(2) -0.0045(18) 0.0103(18)
C6 0.051(2) 0.065(3) 0.062(3) -0.003(2) 0.0093(19) 0.0162(19)
C7 0.055(2) 0.073(3) 0.039(2) -0.0030(19) 0.0070(17) 0.0146(19)
C1 0.0387(18) 0.060(2) 0.034(2) -0.0034(17) 0.0050(15) 0.0042(16)

loop_
_atom_type_symbol
_atom_type_description
_atom_type_scat_dispersion_real
_atom_type_scat_dispersion_imag
_atom_type_scat_source
C C 0.0033 0.0016 'International Tables Vol C Tables 4.2.6.8 and 6.1.1.4'
H H 0.0000 0.0000 'International Tables Vol C Tables 4.2.6.8 and 6.1.1.4'
N N 0.0061 0.0033 'International Tables Vol C Tables 4.2.6.8 and 6.1.1.4'
O O 0.0106 0.0060 'International Tables Vol C Tables 4.2.6.8 and 6.1.1.4'

loop_
_geom_angle_atom_site_label_1
_geom_angle_atom_site_label_2
_geom_angle_atom_site_label_3
_geom_angle
_geom_angle_site_symmetry_1
_geom_angle_site_symmetry_3
_geom_angle_publ_flag
C11 O1 H1 109.5 . . ?
C16 N3 C12 116.3(3) . . ?
C2 N2 C3 108.2(3) . . ?
C2 N2 H2 125.9 . . ?
C3 N2 H2 125.9 . . ?
C2 N1 C1 105.6(3) . . ?
O1 C11 C10 120.6(3) . . ?
O1 C11 C12 120.0(3) . . ?
C10 C11 C12 119.4(3) . . ?
C11 C10 C9 120.4(3) . . ?
C11 C10 H10 119.8 . . ?
C9 C10 H10 119.8 . . ?
C8 C9 C10 122.1(3) . . ?
C8 C9 H9 118.9 . . ?
C10 C9 H9 118.9 . . ?
C9 C8 C13 118.5(3) . . ?
C9 C8 C2 119.8(3) . . ?
C13 C8 C2 121.6(3) . . ?
C14 C13 C12 116.7(3) . . ?
C14 C13 C8 124.2(3) . . ?
C12 C13 C8 119.1(3) . . ?
N3 C12 C11 115.8(3) . . ?
N3 C12 C13 123.7(3) . . ?
C11 C12 C13 120.4(3) . . ?
N3 C16 C15 124.4(3) . . ?
N3 C16 H16 117.8 . . ?
C15 C16 H16 117.8 . . ?
C14 C15 C16 119.5(4) . . ?
C14 C15 H15 120.3 . . ?
C16 C15 H15 120.3 . . ?
C15 C14 C13 119.4(3) . . ?
C15 C14 H14 120.3 . . ?
C13 C14 H14 120.3 . . ?
N1 C2 N2 111.6(3) . . ?
N1 C2 C8 126.2(3) . . ?
N2 C2 C8 122.2(3) . . ?
C1 C3 N2 104.9(3) . . ?
C1 C3 C4 122.4(3) . . ?
N2 C3 C4 132.6(3) . . ?
C5 C4 C3 117.2(4) . . ?
C5 C4 H4 121.4 . . ?
C3 C4 H4 121.4 . . ?
C6 C5 C4 120.7(3) . . ?
C6 C5 H5 119.7 . . ?
C4 C5 H5 119.7 . . ?
C5 C6 C7 121.9(3) . . ?
C5 C6 H6 119.1 . . ?
C7 C6 H6 119.1 . . ?
C6 C7 C1 118.6(4) . . ?
C6 C7 H7 120.7 . . ?
C1 C7 H7 120.7 . . ?
C3 C1 C7 119.2(3) . . ?
C3 C1 N1 109.7(3) . . ?
C7 C1 N1 131.1(3) . . ?

loop_
_geom_bond_atom_site_label_1
_geom_bond_atom_site_label_2
_geom_bond_distance
_geom_bond_site_symmetry_2
_geom_bond_publ_flag
O1 C11 1.336(4) . ?
O1 H1 0.8200 . ?
N3 C16 1.294(4) . ?
N3 C12 1.361(4) . ?
N2 C2 1.335(4) . ?
N2 C3 1.363(4) . ?
N2 H2 0.8600 . ?
N1 C2 1.292(4) . ?
N1 C1 1.380(4) . ?
C11 C10 1.347(5) . ?
C11 C12 1.397(5) . ?
C10 C9 1.392(4) . ?
C10 H10 0.9300 . ?
C9 C8 1.355(5) . ?
C9 H9 0.9300 . ?
C8 C13 1.409(4) . ?
C8 C2 1.468(4) . ?
C13 C14 1.383(5) . ?
C13 C12 1.401(4) . ?
C16 C15 1.382(5) . ?
C16 H16 0.9300 . ?
C15 C14 1.352(5) . ?
C15 H15 0.9300 . ?
C14 H14 0.9300 . ?
C3 C1 1.356(5) . ?
C3 C4 1.376(5) . ?
C4 C5 1.358(5) . ?
C4 H4 0.9300 . ?
C5 C6 1.348(5) . ?
C5 H5 0.9300 . ?
C6 C7 1.360(5) . ?
C6 H6 0.9300 . ?
C7 C1 1.363(4) . ?
C7 H7 0.9300 . ?

loop_
_geom_torsion_atom_site_label_1
_geom_torsion_atom_site_label_2
_geom_torsion_atom_site_label_3
_geom_torsion_atom_site_label_4
_geom_torsion
_geom_torsion_site_symmetry_1
_geom_torsion_site_symmetry_2
_geom_torsion_site_symmetry_3
_geom_torsion_site_symmetry_4
_geom_torsion_publ_flag
O1 C11 C10 C9 178.2(3) . . . . ?
C12 C11 C10 C9 -0.4(5) . . . . ?
C11 C10 C9 C8 -0.2(5) . . . . ?
C10 C9 C8 C13 0.8(5) . . . . ?
C10 C9 C8 C2 -178.6(3) . . . . ?
C9 C8 C13 C14 -177.9(3) . . . . ?
C2 C8 C13 C14 1.5(5) . . . . ?
C9 C8 C13 C12 -0.8(5) . . . . ?
C2 C8 C13 C12 178.6(3) . . . . ?
C16 N3 C12 C11 -178.4(3) . . . . ?
C16 N3 C12 C13 0.9(5) . . . . ?
O1 C11 C12 N3 1.2(5) . . . . ?
C10 C11 C12 N3 179.7(3) . . . . ?
O1 C11 C12 C13 -178.2(3) . . . . ?
C10 C11 C12 C13 0.4(5) . . . . ?
C14 C13 C12 N3 -1.8(5) . . . . ?
C8 C13 C12 N3 -179.1(3) . . . . ?
C14 C13 C12 C11 177.5(3) . . . . ?
C8 C13 C12 C11 0.2(5) . . . . ?
C12 N3 C16 C15 0.3(5) . . . . ?
N3 C16 C15 C14 -0.5(6) . . . . ?
C16 C15 C14 C13 -0.5(5) . . . . ?
C12 C13 C14 C15 1.5(5) . . . . ?
C8 C13 C14 C15 178.6(3) . . . . ?
C1 N1 C2 N2 -0.5(4) . . . . ?
C1 N1 C2 C8 178.3(3) . . . . ?
C3 N2 C2 N1 0.3(4) . . . . ?
C3 N2 C2 C8 -178.6(3) . . . . ?
C9 C8 C2 N1 -135.1(4) . . . . ?
C13 C8 C2 N1 45.5(5) . . . . ?
C9 C8 C2 N2 43.6(5) . . . . ?
C13 C8 C2 N2 -135.8(3) . . . . ?
C2 N2 C3 C1 0.0(4) . . . . ?
C2 N2 C3 C4 -179.5(4) . . . . ?
C1 C3 C4 C5 0.3(5) . . . . ?
N2 C3 C4 C5 179.7(3) . . . . ?
C3 C4 C5 C6 1.3(5) . . . . ?
C4 C5 C6 C7 -1.6(6) . . . . ?
C5 C6 C7 C1 0.2(6) . . . . ?
N2 C3 C1 C7 178.8(3) . . . . ?
C4 C3 C1 C7 -1.6(5) . . . . ?
N2 C3 C1 N1 -0.3(4) . . . . ?
C4 C3 C1 N1 179.3(3) . . . . ?
C6 C7 C1 C3 1.4(5) . . . . ?
C6 C7 C1 N1 -179.8(3) . . . . ?
C2 N1 C1 C3 0.5(4) . . . . ?
C2 N1 C1 C7 -178.4(4) . . . . ?
